data_7029510
loop_
_publ_author_name
'Efremova, O. A.'
'Shestopalov, M. A.'
'Chirtsova, N. A.'
'Smolentsev, A. I.'
'Mironov, Y. V.'
'Kitamura, N.'
'Brylev, K. A.'
'Sutherland, A. J.'

_publ_section_title
;
 A highly emissive inorganic hexamolybdenum cluster complex as a handy
 precursor for the preparation of new luminescent materials.
;
_journal_issue 16
_journal_name_full 'Dalton transactions (Cambridge, England : 2003)'
_journal_page_first 6021
_journal_page_last 6025
_journal_paper_doi 10.1039/c3dt53126k
_journal_volume 43
_journal_year 2014
_chemical_formula_moiety 'I8 Mo6 N6 O18, 2(C16 H36 N), 3(C3 H6 O)'
_chemical_formula_sum 'C41 H90 I8 Mo6 N8 O21'
_chemical_formula_weight 2622.05
_chemical_name_systematic
; 
 ? 
;
_space_group_IT_number 14
_symmetry_cell_setting monoclinic
_symmetry_space_group_name_Hall '-P 2yn'
_symmetry_space_group_name_H-M 'P 1 21/n 1'
_atom_sites_solution_hydrogens geom
_atom_sites_solution_primary direct
_atom_sites_solution_secondary difmap
_audit_creation_method SHELXL-97
_cell_angle_alpha 90.00
_cell_angle_beta 95.8350(10)
_cell_angle_gamma 90.00
_cell_formula_units_Z 2
_cell_length_a 14.5949(4)
_cell_length_b 11.4521(3)
_cell_length_c 22.3086(5)
_cell_measurement_reflns_used 4129
_cell_measurement_temperature 296(2)
_cell_measurement_theta_max 26.25
_cell_measurement_theta_min 2.27
_cell_volume 3709.39(16)
_computing_cell_refinement 'SAINT (Bruker, 2004)'
_computing_data_collection 'APEX2 (Bruker, 2004)'
_computing_data_reduction 'SAINT (Bruker, 2004)'
_computing_molecular_graphics 'SHELXTL (Bruker, 2004)'
_computing_publication_material 'SHELXTL (Bruker, 2004)'
_computing_structure_refinement 'SHELXTL (Bruker, 2004)'
_computing_structure_solution 'SHELXTL (Bruker, 2004)'
_diffrn_ambient_temperature 296(2)
_diffrn_detector_area_resol_mean 25
_diffrn_measured_fraction_theta_full 0.998
_diffrn_measured_fraction_theta_max 0.995
_diffrn_measurement_device_type 'Bruker Nonius X8Apex CCD area-detector'
_diffrn_measurement_method '\f and \w scans'
_diffrn_radiation_monochromator graphite
_diffrn_radiation_source 'fine-focus sealed tube'
_diffrn_radiation_type MoK\a
_diffrn_radiation_wavelength 0.71073
_diffrn_reflns_av_R_equivalents 0.0339
_diffrn_reflns_av_sigmaI/netI 0.0594
_diffrn_reflns_limit_h_max 18
_diffrn_reflns_limit_h_min -18
_diffrn_reflns_limit_k_max 11
_diffrn_reflns_limit_k_min -14
_diffrn_reflns_limit_l_max 21
_diffrn_reflns_limit_l_min -28
_diffrn_reflns_number 18245
_diffrn_reflns_theta_full 25.25
_diffrn_reflns_theta_max 27.50
_diffrn_reflns_theta_min 2.26
_diffrn_standards_number 0
_exptl_absorpt_coefficient_mu 4.378
_exptl_absorpt_correction_T_max 0.8108
_exptl_absorpt_correction_T_min 0.3534
_exptl_absorpt_correction_type multi-scan
_exptl_absorpt_process_details SADABS
_exptl_crystal_colour orange
_exptl_crystal_density_diffrn 2.348
_exptl_crystal_density_method 'not measured'
_exptl_crystal_description plate
_exptl_crystal_F_000 2472
_exptl_crystal_size_max 0.30
_exptl_crystal_size_mid 0.12
_exptl_crystal_size_min 0.05
_platon_squeeze_details
;
The solvent acetone molecules appeared to be highly disordered and it 
was difficult to model their positions reliably. Therefore, the structure 
was treated via PLATON/SQUEEZE (van der Sluis & Spek, 1990; Spek, 2003) 
procedure to remove the contribution of the electron density in the solvent 
regions from the intensity data, and the solvent-free model was employed from 
the final refinement. The total potential solvent accessible void volume was 
estimated to be 582 Ang**3 and the electron count per unit cell was 277, 
which were assigned to 6 acetone molecules per unit cell or 3 acetone 
molecules per formula unit.
;
_refine_diff_density_max 1.644
_refine_diff_density_min -0.826
_refine_diff_density_rms 0.189
_refine_ls_extinction_method none
_refine_ls_goodness_of_fit_ref 0.936
_refine_ls_hydrogen_treatment constr
_refine_ls_matrix_type full
_refine_ls_number_parameters 329
_refine_ls_number_reflns 8462
_refine_ls_number_restraints 28
_refine_ls_restrained_S_all 0.939
_refine_ls_R_factor_all 0.0849
_refine_ls_R_factor_gt 0.0469
_refine_ls_shift/su_max 0.001
_refine_ls_shift/su_mean 0.000
_refine_ls_structure_factor_coef Fsqd
_refine_ls_weighting_details 'calc w=1/[\s^2^(Fo^2^)+(0.0791P)^2^] where P=(Fo^2^+2Fc^2^)/3'
_refine_ls_weighting_scheme calc
_refine_ls_wR_factor_gt 0.1321
_refine_ls_wR_factor_ref 0.1463
_reflns_number_gt 4994
_reflns_number_total 8462
_reflns_threshold_expression >2sigma(I)
_cod_data_source_file c3dt53126k.txt
_cod_data_source_block 1
_cod_depositor_comments
;
The following automatic conversions were performed:

'_symmetry_cell_setting' value 'Monoclinic' changed to 'monoclinic'
according to
/usr/data/users/saulius/crontab/automatic-downloads/current/RSC/lib/dictionaries/cif_core.dic
dictionary named 'cif_core.dic' version 2.4.2 from 2011-04-26.

Automatic conversion script
Id: cif_fix_values 2281 2013-09-26 08:29:07Z andrius 
;
_cod_original_sg_symbol_H-M 'P 21/n'
_cod_database_code 7029510

loop_
_symmetry_equiv_pos_as_xyz
'x, y, z'
'-x+1/2, y+1/2, -z+1/2'
'-x, -y, -z'
'x-1/2, -y-1/2, z-1/2'

loop_
_atom_site_label
_atom_site_type_symbol
_atom_site_fract_x
_atom_site_fract_y
_atom_site_fract_z
_atom_site_U_iso_or_equiv
_atom_site_adp_type
_atom_site_occupancy
_atom_site_symmetry_multiplicity
_atom_site_calc_flag
_atom_site_refinement_flags
I1 I 0.29599(4) 0.35665(5) -0.00204(3) 0.05593(17) Uani 1 1 d .
Mo1 Mo 0.44967(5) 0.43919(6) 0.06840(3) 0.04199(18) Uani 1 1 d .
N1 N 0.3268(6) 0.3723(7) 0.1710(4) 0.067(2) Uani 1 1 d .
I2 I 0.46253(4) 0.77418(5) -0.05609(2) 0.05372(17) Uani 1 1 d .
Mo2 Mo 0.38387(5) 0.56264(6) -0.02782(3) 0.04182(18) Uani 1 1 d .
N2 N 0.1855(7) 0.6152(9) -0.0879(4) 0.082(3) Uani 1 1 d .
I3 I 0.60092(4) 0.51587(5) 0.14368(2) 0.05202(17) Uani 1 1 d .
Mo3 Mo 0.53048(5) 0.63996(6) 0.04217(3) 0.04212(18) Uani 1 1 d .
N3 N 0.5715(9) 0.8907(8) 0.0910(4) 0.109(4) Uani 1 1 d .
I4 I 0.35969(4) 0.64847(5) 0.08629(2) 0.05428(17) Uani 1 1 d .
N4 N 0.4561(5) 0.0375(7) 0.2723(4) 0.068(2) Uani 1 1 d .
O11 O 0.4062(4) 0.3653(5) 0.1494(3) 0.0612(16) Uani 1 1 d .
C11 C 0.3586(8) 0.0408(11) 0.2395(5) 0.095(4) Uani 1 1 d .
H11A H 0.3213 -0.0170 0.2575 0.114 Uiso 1 1 calc R
H11B H 0.3320 0.1168 0.2458 0.114 Uiso 1 1 calc R
O12 O 0.3184(5) 0.3334(6) 0.2210(3) 0.083(2) Uani 1 1 d .
C12 C 0.3538(10) 0.0187(14) 0.1747(6) 0.126(5) Uani 1 1 d DU
H12A H 0.3806 -0.0575 0.1690 0.151 Uiso 1 1 calc R
H12B H 0.3928 0.0757 0.1575 0.151 Uiso 1 1 calc R
O13 O 0.2616(5) 0.4199(7) 0.1409(3) 0.091(2) Uani 1 1 d .
C13 C 0.2610(13) 0.0218(17) 0.1385(7) 0.165(7) Uani 1 1 d DU
H13A H 0.2338 0.0981 0.1434 0.198 Uiso 1 1 calc R
H13B H 0.2216 -0.0355 0.1550 0.198 Uiso 1 1 calc R
C14 C 0.2618(17) -0.002(2) 0.0707(7) 0.230(10) Uani 1 1 d DU
H14A H 0.2662 -0.0848 0.0641 0.345 Uiso 1 1 calc R
H14B H 0.3137 0.0362 0.0562 0.345 Uiso 1 1 calc R
H14C H 0.2060 0.0269 0.0494 0.345 Uiso 1 1 calc R
O21 O 0.2545(5) 0.6487(6) -0.0532(3) 0.078(2) Uani 1 1 d .
C21 C 0.5127(8) 0.1325(9) 0.2475(5) 0.081(3) Uani 1 1 d .
H21A H 0.5156 0.1178 0.2050 0.097 Uiso 1 1 calc R
H21B H 0.4807 0.2061 0.2510 0.097 Uiso 1 1 calc R
O22 O 0.1846(6) 0.5160(9) -0.1096(4) 0.116(3) Uani 1 1 d .
C22 C 0.6090(8) 0.1460(11) 0.2769(6) 0.101(4) Uani 1 1 d .
H22A H 0.6432 0.0741 0.2732 0.121 Uiso 1 1 calc R
H22B H 0.6082 0.1633 0.3194 0.121 Uiso 1 1 calc R
O23 O 0.1194(6) 0.6846(9) -0.0971(4) 0.124(3) Uani 1 1 d .
C23 C 0.6558(8) 0.2480(12) 0.2449(7) 0.132(5) Uani 1 1 d D
H23A H 0.6551 0.2286 0.2025 0.158 Uiso 1 1 calc R
H23B H 0.6185 0.3176 0.2476 0.158 Uiso 1 1 calc R
C24 C 0.7537(9) 0.2773(15) 0.2689(8) 0.170(8) Uani 1 1 d D
H24A H 0.7948 0.2205 0.2548 0.255 Uiso 1 1 calc R
H24B H 0.7591 0.2765 0.3122 0.255 Uiso 1 1 calc R
H24C H 0.7692 0.3535 0.2551 0.255 Uiso 1 1 calc R
O31 O 0.5612(5) 0.7898(5) 0.0974(3) 0.080(2) Uani 1 1 d .
C31 C 0.4500(8) 0.0541(10) 0.3404(5) 0.082(3) Uani 1 1 d .
H31A H 0.4106 -0.0071 0.3534 0.099 Uiso 1 1 calc R
H31B H 0.5110 0.0410 0.3608 0.099 Uiso 1 1 calc R
O32 O 0.6115(7) 0.9078(9) 0.0422(5) 0.134(3) Uani 1 1 d .
C32 C 0.4162(9) 0.1661(11) 0.3624(6) 0.108(4) Uani 1 1 d .
H32A H 0.4561 0.2283 0.3510 0.130 Uiso 1 1 calc R
H32B H 0.3550 0.1807 0.3425 0.130 Uiso 1 1 calc R
O33 O 0.5856(6) 0.9650(6) 0.1273(3) 0.088(2) Uani 1 1 d .
C33 C 0.4122(8) 0.1706(13) 0.4279(6) 0.111(5) Uani 1 1 d D
H33A H 0.3768 0.1043 0.4397 0.133 Uiso 1 1 calc R
H33B H 0.3795 0.2409 0.4375 0.133 Uiso 1 1 calc R
C34 C 0.5052(10) 0.1698(17) 0.4649(7) 0.174(7) Uani 1 1 d DU
H34A H 0.5414 0.1062 0.4521 0.261 Uiso 1 1 calc R
H34B H 0.4967 0.1603 0.5067 0.261 Uiso 1 1 calc R
H34C H 0.5363 0.2422 0.4593 0.261 Uiso 1 1 calc R
C41 C 0.5014(7) -0.0802(9) 0.2644(5) 0.075(3) Uani 1 1 d .
H41A H 0.5162 -0.0861 0.2231 0.090 Uiso 1 1 calc R
H41B H 0.5590 -0.0822 0.2902 0.090 Uiso 1 1 calc R
C42 C 0.4457(8) -0.1866(10) 0.2781(6) 0.090(3) Uani 1 1 d .
H42A H 0.4367 -0.1873 0.3206 0.107 Uiso 1 1 calc R
H42B H 0.3856 -0.1828 0.2553 0.107 Uiso 1 1 calc R
C43 C 0.4926(9) -0.2943(10) 0.2628(6) 0.096(4) Uani 1 1 d .
H43A H 0.5499 -0.3010 0.2888 0.115 Uiso 1 1 calc R
H43B H 0.5079 -0.2886 0.2216 0.115 Uiso 1 1 calc R
C44 C 0.4371(12) -0.4024(12) 0.2690(7) 0.145(6) Uani 1 1 d .
H44A H 0.4392 -0.4501 0.2338 0.218 Uiso 1 1 calc R
H44B H 0.3744 -0.3814 0.2733 0.218 Uiso 1 1 calc R
H44C H 0.4619 -0.4451 0.3040 0.218 Uiso 1 1 calc R

loop_
_atom_site_aniso_label
_atom_site_aniso_U_11
_atom_site_aniso_U_22
_atom_site_aniso_U_33
_atom_site_aniso_U_23
_atom_site_aniso_U_13
_atom_site_aniso_U_12
I1 0.0478(3) 0.0531(3) 0.0661(4) 0.0015(3) 0.0020(3) -0.0062(3)
Mo1 0.0436(4) 0.0373(4) 0.0449(4) 0.0023(3) 0.0033(3) 0.0026(3)
N1 0.072(6) 0.055(5) 0.072(5) -0.001(4) 0.001(5) -0.001(4)
I2 0.0644(4) 0.0376(3) 0.0580(3) 0.0053(2) 0.0000(3) 0.0066(3)
Mo2 0.0407(4) 0.0375(4) 0.0463(4) 0.0006(3) -0.0006(3) 0.0052(3)
N2 0.067(6) 0.091(7) 0.085(6) -0.008(5) -0.008(5) 0.009(6)
I3 0.0578(4) 0.0511(3) 0.0453(3) -0.0006(2) -0.0038(2) 0.0040(3)
Mo3 0.0452(4) 0.0351(4) 0.0452(4) -0.0008(3) 0.0001(3) 0.0023(3)
N3 0.221(14) 0.054(6) 0.054(5) -0.008(5) 0.020(7) -0.027(7)
I4 0.0555(4) 0.0517(3) 0.0562(3) -0.0045(3) 0.0083(3) 0.0110(3)
N4 0.041(4) 0.085(6) 0.078(5) 0.003(4) 0.006(4) 0.004(4)
O11 0.051(4) 0.075(4) 0.060(3) 0.013(3) 0.020(3) 0.012(3)
C11 0.084(9) 0.103(9) 0.096(8) 0.002(7) 0.003(7) 0.027(7)
O12 0.095(6) 0.082(5) 0.073(5) 0.022(4) 0.022(4) 0.001(4)
C12 0.113(8) 0.154(9) 0.108(7) -0.001(7) -0.001(7) 0.001(7)
O13 0.064(5) 0.112(6) 0.099(5) 0.031(5) 0.021(4) 0.021(4)
C13 0.138(10) 0.194(11) 0.161(10) -0.007(8) 0.008(8) 0.021(8)
C14 0.226(13) 0.247(13) 0.212(13) 0.015(9) 0.007(9) -0.008(9)
O21 0.057(4) 0.092(5) 0.082(4) -0.006(4) -0.013(4) 0.020(4)
C21 0.070(7) 0.077(7) 0.099(8) 0.017(6) 0.020(6) -0.001(6)
O22 0.089(6) 0.120(8) 0.133(7) -0.038(6) -0.019(5) -0.003(6)
C22 0.073(8) 0.086(9) 0.145(11) 0.031(8) 0.019(8) -0.005(7)
O23 0.075(6) 0.146(8) 0.141(8) -0.010(6) -0.033(5) 0.040(6)
C23 0.119(13) 0.114(11) 0.167(14) 0.055(10) 0.033(11) -0.005(10)
C24 0.074(10) 0.168(16) 0.26(2) 0.062(15) -0.018(12) -0.057(11)
O31 0.118(6) 0.038(4) 0.080(4) -0.003(3) -0.007(4) -0.009(4)
C31 0.070(7) 0.090(8) 0.091(8) 0.014(6) 0.023(6) 0.003(6)
O32 0.129(9) 0.120(8) 0.152(9) -0.015(7) 0.003(7) -0.023(6)
C32 0.075(9) 0.090(9) 0.159(13) -0.015(9) 0.009(8) 0.021(7)
O33 0.119(7) 0.058(4) 0.087(5) -0.016(4) 0.013(4) -0.008(4)
C33 0.090(10) 0.155(13) 0.091(8) -0.042(9) 0.023(7) 0.007(9)
C34 0.174(10) 0.182(11) 0.166(10) -0.023(8) 0.017(8) 0.015(9)
C41 0.053(6) 0.084(7) 0.088(7) 0.002(6) 0.004(5) 0.008(6)
C42 0.075(8) 0.082(8) 0.115(9) 0.003(7) 0.027(7) -0.003(6)
C43 0.116(10) 0.075(8) 0.100(9) -0.001(7) 0.027(7) -0.008(7)
C44 0.166(16) 0.103(11) 0.174(15) -0.007(10) 0.059(13) -0.028(11)

loop_
_atom_type_symbol
_atom_type_description
_atom_type_scat_dispersion_real
_atom_type_scat_dispersion_imag
_atom_type_scat_source
C C 0.0033 0.0016 'International Tables Vol C Tables 4.2.6.8 and 6.1.1.4'
H H 0.0000 0.0000 'International Tables Vol C Tables 4.2.6.8 and 6.1.1.4'
N N 0.0061 0.0033 'International Tables Vol C Tables 4.2.6.8 and 6.1.1.4'
Mo Mo -1.6832 0.6857 'International Tables Vol C Tables 4.2.6.8 and 6.1.1.4'
I I -0.4742 1.8119 'International Tables Vol C Tables 4.2.6.8 and 6.1.1.4'
O O 0.0106 0.0060 'International Tables Vol C Tables 4.2.6.8 and 6.1.1.4'

loop_
_geom_angle_atom_site_label_1
_geom_angle_atom_site_label_2
_geom_angle_atom_site_label_3
_geom_angle
_geom_angle_site_symmetry_1
_geom_angle_site_symmetry_3
Mo1 I1 Mo3 57.64(2) . 3_665
Mo1 I1 Mo2 57.50(2) . .
Mo3 I1 Mo2 57.58(2) 3_665 .
O11 Mo1 Mo2 140.62(16) . .
O11 Mo1 Mo3 135.39(17) . 3_665
Mo2 Mo1 Mo3 60.03(2) . 3_665
O11 Mo1 Mo3 134.17(17) . .
Mo2 Mo1 Mo3 59.94(2) . .
Mo3 Mo1 Mo3 89.89(3) 3_665 .
O11 Mo1 Mo2 129.55(16) . 3_665
Mo2 Mo1 Mo2 89.82(3) . 3_665
Mo3 Mo1 Mo2 59.86(2) 3_665 3_665
Mo3 Mo1 Mo2 59.83(2) . 3_665
O11 Mo1 I1 92.95(17) . .
Mo2 Mo1 I1 61.30(2) . .
Mo3 Mo1 I1 61.18(2) 3_665 .
Mo3 Mo1 I1 121.23(3) . .
Mo2 Mo1 I1 121.03(3) 3_665 .
O11 Mo1 I3 84.29(17) . .
Mo2 Mo1 I3 121.22(3) . .
Mo3 Mo1 I3 120.77(3) 3_665 .
Mo3 Mo1 I3 61.28(2) . .
Mo2 Mo1 I3 60.93(2) 3_665 .
I1 Mo1 I3 177.22(3) . .
O11 Mo1 I4 92.00(16) . .
Mo2 Mo1 I4 61.44(2) . .
Mo3 Mo1 I4 121.47(3) 3_665 .
Mo3 Mo1 I4 61.05(2) . .
Mo2 Mo1 I4 120.87(3) 3_665 .
I1 Mo1 I4 90.49(3) . .
I3 Mo1 I4 89.92(2) . .
O11 Mo1 I2 85.14(16) . 3_665
Mo2 Mo1 I2 121.15(3) . 3_665
Mo3 Mo1 I2 61.13(2) 3_665 3_665
Mo3 Mo1 I2 120.98(3) . 3_665
Mo2 Mo1 I2 61.15(2) 3_665 3_665
I1 Mo1 I2 89.93(2) . 3_665
I3 Mo1 I2 89.52(3) . 3_665
I4 Mo1 I2 177.13(3) . 3_665
O12 N1 O13 121.0(9) . .
O12 N1 O11 119.5(8) . .
O13 N1 O11 119.6(8) . .
Mo3 I2 Mo2 57.40(2) . .
Mo3 I2 Mo1 57.40(2) . 3_665
Mo2 I2 Mo1 57.50(2) . 3_665
O21 Mo2 Mo1 133.50(19) . .
O21 Mo2 Mo3 129.12(19) . .
Mo1 Mo2 Mo3 60.21(2) . .
O21 Mo2 Mo3 140.79(19) . 3_665
Mo1 Mo2 Mo3 60.08(2) . 3_665
Mo3 Mo2 Mo3 90.07(3) . 3_665
O21 Mo2 Mo1 135.73(19) . 3_665
Mo1 Mo2 Mo1 90.18(3) . 3_665
Mo3 Mo2 Mo1 59.96(2) . 3_665
Mo3 Mo2 Mo1 60.05(2) 3_665 3_665
O21 Mo2 I3 93.15(18) . 3_665
Mo1 Mo2 I3 121.55(3) . 3_665
Mo3 Mo2 I3 121.25(3) . 3_665
Mo3 Mo2 I3 61.49(2) 3_665 3_665
Mo1 Mo2 I3 61.31(2) 3_665 3_665
O21 Mo2 I1 91.8(2) . .
Mo1 Mo2 I1 61.20(2) . .
Mo3 Mo2 I1 121.41(3) . .
Mo3 Mo2 I1 61.17(2) 3_665 .
Mo1 Mo2 I1 121.21(3) 3_665 .
I3 Mo2 I1 90.00(2) 3_665 .
O21 Mo2 I2 85.0(2) . .
Mo1 Mo2 I2 121.42(3) . .
Mo3 Mo2 I2 61.23(2) . .
Mo3 Mo2 I2 121.38(3) 3_665 .
Mo1 Mo2 I2 61.34(2) 3_665 .
I3 Mo2 I2 89.83(3) 3_665 .
I1 Mo2 I2 176.82(3) . .
O21 Mo2 I4 83.64(18) . .
Mo1 Mo2 I4 61.31(2) . .
Mo3 Mo2 I4 61.09(2) . .
Mo3 Mo2 I4 121.38(3) 3_665 .
Mo1 Mo2 I4 121.03(3) 3_665 .
I3 Mo2 I4 176.78(3) 3_665 .
I1 Mo2 I4 90.37(3) . .
I2 Mo2 I4 89.62(2) . .
O22 N2 O23 122.9(10) . .
O22 N2 O21 119.7(10) . .
O23 N2 O21 117.4(10) . .
Mo2 I3 Mo1 57.76(2) 3_665 .
Mo2 I3 Mo3 57.54(2) 3_665 .
Mo1 I3 Mo3 57.57(2) . .
O31 Mo3 Mo2 135.5(2) . .
O31 Mo3 Mo2 134.0(2) . 3_665
Mo2 Mo3 Mo2 89.93(3) . 3_665
O31 Mo3 Mo1 140.4(2) . 3_665
Mo2 Mo3 Mo1 60.19(2) . 3_665
Mo2 Mo3 Mo1 59.89(2) 3_665 3_665
O31 Mo3 Mo1 129.52(19) . .
Mo2 Mo3 Mo1 59.85(2) . .
Mo2 Mo3 Mo1 60.11(2) 3_665 .
Mo1 Mo3 Mo1 90.11(3) 3_665 .
O31 Mo3 I1 91.7(2) . 3_665
Mo2 Mo3 I1 121.36(3) . 3_665
Mo2 Mo3 I1 61.25(2) 3_665 3_665
Mo1 Mo3 I1 61.18(2) 3_665 3_665
Mo1 Mo3 I1 121.36(3) . 3_665
O31 Mo3 I4 84.9(2) . .
Mo2 Mo3 I4 61.52(2) . .
Mo2 Mo3 I4 121.45(3) 3_665 .
Mo1 Mo3 I4 121.70(3) 3_665 .
Mo1 Mo3 I4 61.35(2) . .
I1 Mo3 I4 176.58(3) 3_665 .
O31 Mo3 I2 92.74(18) . .
Mo2 Mo3 I2 61.38(2) . .
Mo2 Mo3 I2 121.36(3) 3_665 .
Mo1 Mo3 I2 61.47(2) 3_665 .
Mo1 Mo3 I2 121.22(3) . .
I1 Mo3 I2 90.11(3) 3_665 .
I4 Mo3 I2 89.94(3) . .
O31 Mo3 I3 84.39(18) . .
Mo2 Mo3 I3 121.00(3) . .
Mo2 Mo3 I3 60.97(2) 3_665 .
Mo1 Mo3 I3 120.85(3) 3_665 .
Mo1 Mo3 I3 61.15(2) . .
I1 Mo3 I3 89.76(3) 3_665 .
I4 Mo3 I3 90.01(2) . .
I2 Mo3 I3 177.12(3) . .
O31 N3 O33 130.0(10) . .
O31 N3 O32 108.9(10) . .
O33 N3 O32 113.8(10) . .
Mo3 I4 Mo1 57.60(2) . .
Mo3 I4 Mo2 57.39(2) . .
Mo1 I4 Mo2 57.25(2) . .
C21 N4 C41 109.7(7) . .
C21 N4 C11 108.9(8) . .
C41 N4 C11 111.1(8) . .
C21 N4 C31 111.1(8) . .
C41 N4 C31 107.1(7) . .
C11 N4 C31 108.8(8) . .
N1 O11 Mo1 129.5(5) . .
C12 C11 N4 114.6(10) . .
C12 C11 H11A 108.6 . .
N4 C11 H11A 108.6 . .
C12 C11 H11B 108.6 . .
N4 C11 H11B 108.6 . .
H11A C11 H11B 107.6 . .
C11 C12 C13 118.4(13) . .
C11 C12 H12A 107.7 . .
C13 C12 H12A 107.7 . .
C11 C12 H12B 107.7 . .
C13 C12 H12B 107.7 . .
H12A C12 H12B 107.1 . .
C12 C13 C14 115.2(14) . .
C12 C13 H13A 108.5 . .
C14 C13 H13A 108.5 . .
C12 C13 H13B 108.5 . .
C14 C13 H13B 108.5 . .
H13A C13 H13B 107.5 . .
C13 C14 H14A 109.5 . .
C13 C14 H14B 109.5 . .
H14A C14 H14B 109.5 . .
C13 C14 H14C 109.5 . .
H14A C14 H14C 109.5 . .
H14B C14 H14C 109.5 . .
N2 O21 Mo2 130.0(7) . .
C22 C21 N4 116.1(9) . .
C22 C21 H21A 108.3 . .
N4 C21 H21A 108.3 . .
C22 C21 H21B 108.3 . .
N4 C21 H21B 108.3 . .
H21A C21 H21B 107.4 . .
C21 C22 C23 108.1(10) . .
C21 C22 H22A 110.1 . .
C23 C22 H22A 110.1 . .
C21 C22 H22B 110.1 . .
C23 C22 H22B 110.1 . .
H22A C22 H22B 108.4 . .
C24 C23 C22 116.4(11) . .
C24 C23 H23A 108.2 . .
C22 C23 H23A 108.2 . .
C24 C23 H23B 108.2 . .
C22 C23 H23B 108.2 . .
H23A C23 H23B 107.3 . .
C23 C24 H24A 109.5 . .
C23 C24 H24B 109.5 . .
H24A C24 H24B 109.5 . .
C23 C24 H24C 109.5 . .
H24A C24 H24C 109.5 . .
H24B C24 H24C 109.5 . .
N3 O31 Mo3 138.0(7) . .
C32 C31 N4 119.3(10) . .
C32 C31 H31A 107.5 . .
N4 C31 H31A 107.5 . .
C32 C31 H31B 107.5 . .
N4 C31 H31B 107.5 . .
H31A C31 H31B 107.0 . .
C33 C32 C31 114.2(11) . .
C33 C32 H32A 108.7 . .
C31 C32 H32A 108.7 . .
C33 C32 H32B 108.7 . .
C31 C32 H32B 108.7 . .
H32A C32 H32B 107.6 . .
C32 C33 C34 114.7(12) . .
C32 C33 H33A 108.6 . .
C34 C33 H33A 108.6 . .
C32 C33 H33B 108.6 . .
C34 C33 H33B 108.6 . .
H33A C33 H33B 107.6 . .
C33 C34 H34A 109.5 . .
C33 C34 H34B 109.5 . .
H34A C34 H34B 109.5 . .
C33 C34 H34C 109.5 . .
H34A C34 H34C 109.5 . .
H34B C34 H34C 109.5 . .
C42 C41 N4 116.2(8) . .
C42 C41 H41A 108.2 . .
N4 C41 H41A 108.2 . .
C42 C41 H41B 108.2 . .
N4 C41 H41B 108.2 . .
H41A C41 H41B 107.4 . .
C43 C42 C41 110.9(9) . .
C43 C42 H42A 109.5 . .
C41 C42 H42A 109.5 . .
C43 C42 H42B 109.5 . .
C41 C42 H42B 109.5 . .
H42A C42 H42B 108.1 . .
C42 C43 C44 113.8(11) . .
C42 C43 H43A 108.8 . .
C44 C43 H43A 108.8 . .
C42 C43 H43B 108.8 . .
C44 C43 H43B 108.8 . .
H43A C43 H43B 107.7 . .
C43 C44 H44A 109.5 . .
C43 C44 H44B 109.5 . .
H44A C44 H44B 109.5 . .
C43 C44 H44C 109.5 . .
H44A C44 H44C 109.5 . .
H44B C44 H44C 109.5 . .

loop_
_geom_bond_atom_site_label_1
_geom_bond_atom_site_label_2
_geom_bond_distance
_geom_bond_site_symmetry_2
I1 Mo1 2.7707(9) .
I1 Mo3 2.7709(9) 3_665
I1 Mo2 2.7732(9) .
Mo1 O11 2.149(6) .
Mo1 Mo2 2.6664(9) .
Mo1 Mo3 2.6713(9) 3_665
Mo1 Mo3 2.6759(9) .
Mo1 Mo2 2.6776(9) 3_665
Mo1 I3 2.7769(9) .
Mo1 I4 2.7811(8) .
Mo1 I2 2.7857(8) 3_665
N1 O12 1.219(9) .
N1 O13 1.234(10) .
N1 O11 1.302(10) .
I2 Mo3 2.7767(8) .
I2 Mo2 2.7807(9) .
I2 Mo1 2.7857(8) 3_665
Mo2 O21 2.154(6) .
Mo2 Mo3 2.6686(9) .
Mo2 Mo3 2.6701(9) 3_665
Mo2 Mo1 2.6776(9) 3_665
Mo2 I3 2.7668(8) 3_665
Mo2 I4 2.7846(8) .
N2 O22 1.234(11) .
N2 O23 1.250(11) .
N2 O21 1.266(10) .
I3 Mo2 2.7667(8) 3_665
I3 Mo3 2.7805(8) .
Mo3 O31 2.133(6) .
Mo3 Mo2 2.6701(9) 3_665
Mo3 Mo1 2.6713(9) 3_665
Mo3 I1 2.7709(9) 3_665
Mo3 I4 2.7732(9) .
N3 O31 1.175(10) .
N3 O33 1.178(10) .
N3 O32 1.301(12) .
N4 C21 1.505(12) .
N4 C41 1.519(13) .
N4 C11 1.532(13) .
N4 C31 1.542(12) .
C11 C12 1.463(15) .
C11 H11A 0.9700 .
C11 H11B 0.9700 .
C12 C13 1.505(19) .
C12 H12A 0.9700 .
C12 H12B 0.9700 .
C13 C14 1.539(9) .
C13 H13A 0.9700 .
C13 H13B 0.9700 .
C14 H14A 0.9600 .
C14 H14B 0.9600 .
C14 H14C 0.9600 .
C21 C22 1.498(15) .
C21 H21A 0.9700 .
C21 H21B 0.9700 .
C22 C23 1.562(15) .
C22 H22A 0.9700 .
C22 H22B 0.9700 .
C23 C24 1.512(9) .
C23 H23A 0.9700 .
C23 H23B 0.9700 .
C24 H24A 0.9600 .
C24 H24B 0.9600 .
C24 H24C 0.9600 .
C31 C32 1.476(14) .
C31 H31A 0.9700 .
C31 H31B 0.9700 .
C32 C33 1.470(16) .
C32 H32A 0.9700 .
C32 H32B 0.9700 .
C33 C34 1.516(9) .
C33 H33A 0.9700 .
C33 H33B 0.9700 .
C34 H34A 0.9600 .
C34 H34B 0.9600 .
C34 H34C 0.9600 .
C41 C42 1.513(14) .
C41 H41A 0.9700 .
C41 H41B 0.9700 .
C42 C43 1.468(15) .
C42 H42A 0.9700 .
C42 H42B 0.9700 .
C43 C44 1.494(16) .
C43 H43A 0.9700 .
C43 H43B 0.9700 .
C44 H44A 0.9600 .
C44 H44B 0.9600 .
C44 H44C 0.9600 .

loop_
_platon_squeeze_void_nr
_platon_squeeze_void_average_x
_platon_squeeze_void_average_y
_platon_squeeze_void_average_z
_platon_squeeze_void_volume
_platon_squeeze_void_count_electrons
_platon_squeeze_void_content
1 0.000 0.000 0.000 291 139 ' '
2 0.500 0.500 0.500 291 138 ' '
